data_1557700
loop_
_publ_author_name
'Hauge, Sverre'
'Maroy, Kjartan'

_publ_section_title
;
 Syntheses and Crystal Structures of Phenyltrimethylammonium Salts of
 Hexachlorotellurate(IV), [C6H5(CH3)3N]2[TeCl6],
 catena-poly[(Di-mu-chlorobis{tetrachlorotellurate(IV)})-mu-bromine],
 [C6H5(CH3)3N]2n[Te2Cl10.Br2]n and
 Di-mu-chlorobis{tetrachlorotellurate(IV)}
 catena-poly[(mu-chlorobis{pentachlorotellurate(IV)})-mu-iodine(I)],
 [C6H5(CH3)3N]4n[Te2Cl10]n[Te2Cl11.I]n
;
_journal_name_full 'Acta Chemica Scandinavica'
_journal_page_first 1095
_journal_page_last 1101
_journal_paper_doi 10.3891/acta.chem.scand.50-1095
_journal_volume 50
_journal_year 1996
_chemical_formula_sum 'C18 H28 Cl6 N2 Te'
_chemical_formula_weight 612.8
_chemical_name_common
;
Phenyltrimethylammonium Salt of Hexachlorotellurate(IV)
[C6H5(CH3)3N]2[TeCl6]
;
_space_group_IT_number 14
_space_group_name_Hall '-P 2yab'
_space_group_name_H-M_alt 'P 1 21/a 1'
_symmetry_cell_setting monoclinic
_symmetry_Int_Tables_number 14
_symmetry_space_group_name_Hall '-P 2yab'
_symmetry_space_group_name_H-M 'P 1 21/a 1'
_cell_angle_alpha 90.
_cell_angle_beta 104.51(2)
_cell_angle_gamma 90.
_cell_formula_units_Z 2
_cell_length_a 13.965(3)
_cell_length_b 10.292(2)
_cell_length_c 8.608(2)
_cell_volume 1197.7(5)
_diffrn_ambient_temperature 93
_diffrn_radiation_probe x-ray
_diffrn_radiation_type MoK\a
_diffrn_radiation_wavelength 0.71069
_exptl_absorpt_coefficient_mu 1.93
_exptl_crystal_density_diffrn 1.699
_exptl_crystal_F_000 608
_refine_ls_goodness_of_fit_ref 1.573
_refine_ls_number_parameters 124
_refine_ls_number_reflns 2648
_refine_ls_R_factor_gt 0.018
_refine_ls_wR_factor_gt 0.022
_cod_data_source_file Acta-Chem-Scand-996-50-1095-1.cif
_cod_data_source_block 1
_cod_original_cell_volume 1197.7(9)
_cod_original_sg_symbol_H-M 'P 21/a'
_cod_original_formula_sum 'C18 H28 N2 Cl6 Te'
_cod_database_code 1557700

loop_
_space_group_symop_id
_space_group_symop_operation_xyz
1 x,y,z
2 1/2-x,1/2+y,-z
3 -x,-y,-z
4 1/2+x,1/2-y,z

loop_
_atom_site_label
_atom_site_type_symbol
_atom_site_thermal_displace_type
_atom_site_fract_x
_atom_site_fract_y
_atom_site_fract_z
_atom_site_occupancy
_atom_site_U_iso_or_equiv
_atom_site_calc_flag
_atom_site_refinement_flags
_atom_site_disorder_assembly
_atom_site_disorder_group
Te Te Uiso 0.00000 0.00000 0.00000 1.000 0.0072(1) . . . .
Cl1 Cl Uiso -0.16506(3) 0.11481(4) -0.02884(4) 1.000 0.0136(1) . . . .
Cl2 Cl Uiso 0.08498(3) 0.21861(4) 0.00259(4) 1.000 0.0146(1) . . . .
Cl3 Cl Uiso 0.03004(3) 0.00436(4) 0.30241(4) 1.000 0.0145(1) . . . .
N N Uiso 0.19881(12) 0.53233(12) 0.31259(15) 1.000 0.0118(3) . . . .
C1 C Uiso 0.12997(12) 0.53780(16) 0.14796(18) 1.000 0.0153(4) . . . .
C2 C Uiso 0.23345(12) 0.39319(16) 0.34270(18) 1.000 0.0175(4) . . . .
C3 C Uiso 0.28695(11) 0.61718(17) 0.31310(18) 1.000 0.0179(4) . . . .
C4 C Uiso 0.15074(10) 0.57864(14) 0.44043(16) 1.000 0.0109(3) . . . .
C5 C Uiso 0.20044(11) 0.55893(16) 0.59975(17) 1.000 0.0144(4) . . . .
C6 C Uiso 0.15908(11) 0.60517(16) 0.71967(17) 1.000 0.0163(4) . . . .
C7 C Uiso 0.06945(12) 0.67056(16) 0.68139(18) 1.000 0.0162(4) . . . .
C8 C Uiso 0.02179(11) 0.68999(17) 0.52220(19) 1.000 0.0182(4) . . . .
C9 C Uiso 0.06158(11) 0.64464(16) 0.39887(18) 1.000 0.0158(4) . . . .

loop_
_atom_type_symbol
_atom_type_description
_atom_type_scat_dispersion_real
_atom_type_scat_dispersion_imag
_atom_type_scat_source
C C 0.0033 0.0016 ' International Tables Vol C Tables 4.2.6.8 and 6.1.1.4'
Cl Cl 0.1484 0.1585 ' International Tables Vol C Tables 4.2.6.8 and 6.1.1.4'
N N 0.0061 0.0033 ' International Tables Vol C Tables 4.2.6.8 and 6.1.1.4'
Te Te -0.5308 1.6751 ' International Tables Vol C Tables 4.2.6.8 and 6.1.1.4'

loop_
_geom_angle_atom_site_label_1
_geom_angle_atom_site_label_2
_geom_angle_atom_site_label_3
_geom_angle
_geom_angle_site_symmetry_1
_geom_angle_site_symmetry_2
_geom_angle_site_symmetry_3
_geom_angle_publ_flag
Cl1 Te Cl3 90.27(2) . . . yes
Cl1 Te Cl1 180.00 . . 3_555 yes
Cl1 Te Cl2 90.04(2) . . 3_555 yes
Cl1 Te Cl3 89.73(2) . . 3_555 yes
Cl2 Te Cl3 91.07(2) . . . yes
Cl1 Te Cl2 90.04(2) 3_555 . . yes
Cl2 Te Cl2 180.00 . . 3_555 yes
Cl2 Te Cl3 88.94(2) . . 3_555 yes
Cl1 Te Cl3 89.73(2) 3_555 . . yes
Cl2 Te Cl3 88.94(2) 3_555 . . yes
Cl3 Te Cl3 180.00 . . 3_555 yes
Cl1 Te Cl2 89.96(2) 3_555 . 3_555 yes
Cl1 Te Cl3 90.27(2) 3_555 . 3_555 yes
Cl2 Te Cl3 91.07(2) 3_555 . 3_555 yes
Cl1 Te Cl2 89.96(2) . . . yes
C1 N C2 107.39(11) . . . yes
C1 N C3 108.07(12) . . . yes
C1 N C4 112.43(13) . . . yes
C2 N C3 108.77(14) . . . yes
C2 N C4 110.92(11) . . . yes
C3 N C4 109.16(11) . . . yes
N C4 C5 118.20(13) . . . yes
N C4 C9 120.28(12) . . . yes
C5 C4 C9 121.45(14) . . . no
C4 C5 C6 119.13(14) . . . no
C5 C6 C7 120.61(14) . . . no
C6 C7 C8 119.25(15) . . . no
C7 C8 C9 121.46(15) . . . no
C4 C9 C8 118.10(14) . . . no

loop_
_geom_bond_atom_site_label_1
_geom_bond_atom_site_label_2
_geom_bond_distance
_geom_bond_site_symmetry_1
_geom_bond_site_symmetry_2
_geom_bond_publ_flag
Te Cl3 2.5312(7) . 3_555 yes
Te Cl2 2.5412(7) . . yes
Te Cl3 2.5312(7) . . yes
Te Cl1 2.5465(7) . . yes
Te Cl2 2.5412(7) . 3_555 yes
Te Cl1 2.5465(7) . 3_555 yes
N C3 1.508(2) . . yes
N C2 1.513(2) . . yes
N C1 1.501(2) . . yes
N C4 1.503(2) . . yes
C4 C9 1.384(2) . . no
C4 C5 1.388(2) . . no
C5 C6 1.387(2) . . no
C6 C7 1.386(2) . . no
C7 C8 1.380(2) . . no
C8 C9 1.396(2) . . no

loop_
_geom_torsion_atom_site_label_1
_geom_torsion_atom_site_label_2
_geom_torsion_atom_site_label_3
_geom_torsion_atom_site_label_4
_geom_torsion
_geom_torsion_site_symmetry_1
_geom_torsion_site_symmetry_2
_geom_torsion_site_symmetry_3
_geom_torsion_site_symmetry_4
_geom_torsion_publ_flag
C1 N C4 C5 169.67(14) . . . . no
C1 N C4 C9 -13.41(19) . . . . no
C2 N C4 C5 49.42(19) . . . . no
C2 N C4 C9 -133.66(15) . . . . no
C3 N C4 C5 -70.42(17) . . . . no
C3 N C4 C9 106.50(16) . . . . no
N C4 C5 C6 177.65(14) . . . . no
C9 C4 C5 C6 0.8(2) . . . . no
N C4 C9 C8 -177.60(14) . . . . no
C5 C4 C9 C8 -0.8(2) . . . . no
C4 C5 C6 C7 -0.2(2) . . . . no
C5 C6 C7 C8 -0.4(3) . . . . no
C6 C7 C8 C9 0.4(3) . . . . no
C7 C8 C9 C4 0.2(2) . . . . no
